data_4317309
loop_
_publ_author_name
'Bryan N. Williams'
'Wenliang Huang'
'Kevin L. Miller'
'Paula L. Diaconescu'

_publ_section_title
;
 Group 3 Metal Complexes of Radical-Anionic 2,2'-Bipyridyl Ligands
;
_journal_name_full 'Inorganic Chemistry'
_journal_page_first 11493
_journal_page_last 11498
_journal_paper_doi 10.1021/ic101493k
_journal_volume 49
_journal_year 2010
_chemical_formula_moiety '2(C44 H54 Fe Lu N4 Si2), C5 H6'
_chemical_formula_sum 'C93 H114 Fe2 Lu2 N8 Si4'
_chemical_formula_weight 1917.92
_chemical_name_systematic
; 

 ? 

;
_space_group_IT_number 14
_symmetry_cell_setting monoclinic
_symmetry_space_group_name_Hall '-P 2ybc'
_symmetry_space_group_name_H-M 'P 1 21/c 1'
_atom_sites_solution_hydrogens geom
_atom_sites_solution_primary direct
_atom_sites_solution_secondary difmap
_audit_creation_method SHELXL-97
_cell_angle_alpha 90.00
_cell_angle_beta 99.9540(10)
_cell_angle_gamma 90.00
_cell_formula_units_Z 2
_cell_length_a 17.541(2)
_cell_length_b 11.3868(14)
_cell_length_c 22.597(3)
_cell_measurement_reflns_used 4867
_cell_measurement_temperature 100(2)
_cell_measurement_theta_max 24.38
_cell_measurement_theta_min 3.93
_cell_volume 4445.5(10)
_computing_cell_refinement 'Bruker APEX11'
_computing_data_collection 'Bruker APEX11'
_computing_data_reduction 'Bruker SAINT'
_computing_molecular_graphics 'Bruker SHELXTL'
_computing_publication_material 'Bruker SHELXTL'
_computing_structure_refinement 'SHELXL-97 (Sheldrick, 1997)'
_computing_structure_solution 'SHELXS-97 (Sheldrick, 1990)'
_diffrn_ambient_temperature 100(2)
_diffrn_measured_fraction_theta_full 0.996
_diffrn_measured_fraction_theta_max 0.995
_diffrn_measurement_device_type 'CCD area detector'
_diffrn_measurement_method 'phi and omega scans'
_diffrn_radiation_monochromator graphite
_diffrn_radiation_source 'fine-focus sealed tube'
_diffrn_radiation_type MoK\a
_diffrn_radiation_wavelength 0.71073
_diffrn_reflns_av_R_equivalents 0.0677
_diffrn_reflns_av_sigmaI/netI 0.0702
_diffrn_reflns_limit_h_max 23
_diffrn_reflns_limit_h_min -23
_diffrn_reflns_limit_k_max 15
_diffrn_reflns_limit_k_min -14
_diffrn_reflns_limit_l_max 29
_diffrn_reflns_limit_l_min -30
_diffrn_reflns_number 38689
_diffrn_reflns_theta_full 25.00
_diffrn_reflns_theta_max 28.25
_diffrn_reflns_theta_min 3.93
_exptl_absorpt_coefficient_mu 2.624
_exptl_absorpt_correction_T_max 0.9494
_exptl_absorpt_correction_T_min 0.8176
_exptl_absorpt_correction_type multi-scan
_exptl_absorpt_process_details 'Sadabs (Bruker)'
_exptl_crystal_colour black
_exptl_crystal_density_diffrn 1.433
_exptl_crystal_density_method 'not measured'
_exptl_crystal_description block
_exptl_crystal_F_000 1956
_exptl_crystal_size_max 0.08
_exptl_crystal_size_mid 0.05
_exptl_crystal_size_min 0.02
_refine_diff_density_max 1.475
_refine_diff_density_min -0.835
_refine_diff_density_rms 0.132
_refine_ls_extinction_method none
_refine_ls_goodness_of_fit_ref 1.009
_refine_ls_hydrogen_treatment constr
_refine_ls_matrix_type full
_refine_ls_number_parameters 506
_refine_ls_number_reflns 10934
_refine_ls_number_restraints 0
_refine_ls_restrained_S_all 1.009
_refine_ls_R_factor_all 0.0695
_refine_ls_R_factor_gt 0.0389
_refine_ls_shift/su_max 0.004
_refine_ls_shift/su_mean 0.000
_refine_ls_structure_factor_coef Fsqd
_refine_ls_weighting_details 'calc w=1/[\s^2^(Fo^2^)+(0.0329P)^2^+0.0124P] where P=(Fo^2^+2Fc^2^)/3'
_refine_ls_weighting_scheme calc
_refine_ls_wR_factor_gt 0.0742
_refine_ls_wR_factor_ref 0.0842
_reflns_number_gt 7763
_reflns_number_total 10934
_reflns_threshold_expression >2sigma(I)
_cod_data_source_file ic101493k_si_003_2.cif
_cod_data_source_block 4Lu-pyPh
_cod_original_cell_volume 4445.6(10)
_cod_original_sg_symbol_H-M 'P 21/c'
_cod_database_code 4317309

loop_
_symmetry_equiv_pos_as_xyz
'x, y, z'
'-x, y+1/2, -z+1/2'
'-x, -y, -z'
'x, -y-1/2, z-1/2'

loop_
_atom_site_label
_atom_site_type_symbol
_atom_site_fract_x
_atom_site_fract_y
_atom_site_fract_z
_atom_site_U_iso_or_equiv
_atom_site_adp_type
_atom_site_occupancy
_atom_site_symmetry_multiplicity
_atom_site_calc_flag
_atom_site_refinement_flags
_atom_site_disorder_assembly
_atom_site_disorder_group
Lu1 Lu 0.702898(9) 0.912601(15) 0.797051(7) 0.01818(5) Uani 1 1 d . . .
Fe1 Fe 0.87340(3) 0.90441(5) 0.88273(3) 0.01995(13) Uani 1 1 d . . .
Si1 Si 0.65636(6) 1.14887(10) 0.89174(5) 0.0183(2) Uani 1 1 d . . .
Si2 Si 0.76408(7) 0.66392(11) 0.71764(6) 0.0276(3) Uani 1 1 d . . .
N1 N 0.57353(18) 0.8560(3) 0.79113(14) 0.0193(7) Uani 1 1 d . . .
N2 N 0.63541(18) 0.9888(3) 0.71211(14) 0.0205(7) Uani 1 1 d . . .
N3 N 0.70753(17) 1.0290(3) 0.87385(14) 0.0172(7) Uani 1 1 d . . .
N4 N 0.77832(18) 0.7836(3) 0.76466(14) 0.0200(7) Uani 1 1 d . . .
C1 C 0.5451(2) 0.8010(3) 0.83644(18) 0.0228(9) Uani 1 1 d . . .
C2 C 0.4664(2) 0.7978(4) 0.8379(2) 0.0284(10) Uani 1 1 d . . .
H2A H 0.4478 0.7588 0.8698 0.034 Uiso 1 1 calc R . .
C3 C 0.4150(2) 0.8518(4) 0.7927(2) 0.0309(10) Uani 1 1 d . . .
H3A H 0.3610 0.8511 0.7936 0.037 Uiso 1 1 calc R . .
C4 C 0.4425(2) 0.9060(4) 0.7467(2) 0.0306(10) Uani 1 1 d . . .
H4A H 0.4076 0.9427 0.7152 0.037 Uiso 1 1 calc R . .
C5 C 0.5220(2) 0.9074(4) 0.74592(18) 0.0243(9) Uani 1 1 d . . .
C6 C 0.5551(3) 0.9675(5) 0.6988(2) 0.0396(13) Uani 1 1 d . . .
C7 C 0.5172(3) 0.9598(4) 0.63858(19) 0.0306(10) Uani 1 1 d . . .
H7A H 0.4662 0.9289 0.6295 0.037 Uiso 1 1 calc R . .
C8 C 0.5540(3) 0.9971(4) 0.5933(2) 0.0368(12) Uani 1 1 d . . .
H8A H 0.5287 0.9932 0.5526 0.044 Uiso 1 1 calc R . .
C9 C 0.6302(2) 1.0414(4) 0.60788(18) 0.0257(10) Uani 1 1 d . . .
H9A H 0.6550 1.0745 0.5776 0.031 Uiso 1 1 calc R . .
C10 C 0.6676(2) 1.0361(4) 0.66593(17) 0.0206(9) Uani 1 1 d . . .
C11 C 0.7822(2) 1.0058(3) 0.90670(17) 0.0186(8) Uani 1 1 d . . .
C12 C 0.8033(2) 0.9080(3) 0.94718(17) 0.0206(8) Uani 1 1 d . . .
H12A H 0.7680 0.8436 0.9557 0.025 Uiso 1 1 calc R . .
C13 C 0.8818(2) 0.9206(4) 0.97338(18) 0.0262(9) Uani 1 1 d . . .
H13A H 0.9115 0.8672 1.0042 0.031 Uiso 1 1 calc R . .
C14 C 0.9117(2) 1.0224(4) 0.94888(19) 0.0270(10) Uani 1 1 d . . .
H14A H 0.9657 1.0533 0.9596 0.032 Uiso 1 1 calc R . .
C15 C 0.8506(2) 1.0738(4) 0.90730(18) 0.0230(9) Uani 1 1 d . . .
H15A H 0.8548 1.1460 0.8829 0.028 Uiso 1 1 calc R . .
C16 C 0.8497(2) 0.8027(3) 0.80258(17) 0.0195(9) Uani 1 1 d . . .
C17 C 0.8841(2) 0.7357(4) 0.85375(18) 0.0237(9) Uani 1 1 d . . .
H17A H 0.8606 0.6649 0.8695 0.028 Uiso 1 1 calc R . .
C18 C 0.9575(2) 0.7833(4) 0.8779(2) 0.0298(10) Uani 1 1 d . . .
H18A H 0.9952 0.7511 0.9124 0.036 Uiso 1 1 calc R . .
C19 C 0.9683(2) 0.8845(4) 0.8428(2) 0.0309(11) Uani 1 1 d . . .
H19A H 1.0150 0.9365 0.8489 0.037 Uiso 1 1 calc R . .
C20 C 0.9021(2) 0.8977(4) 0.79777(19) 0.0248(9) Uani 1 1 d . . .
H20A H 0.8935 0.9620 0.7672 0.030 Uiso 1 1 calc R . .
C21 C 0.7039(2) 1.2915(3) 0.87570(18) 0.0250(9) Uani 1 1 d . . .
H21A H 0.7044 1.2977 0.8325 0.038 Uiso 1 1 calc R . .
H21B H 0.7572 1.2932 0.8978 0.038 Uiso 1 1 calc R . .
H21C H 0.6748 1.3575 0.8885 0.038 Uiso 1 1 calc R . .
C22 C 0.5591(2) 1.1401(4) 0.84331(18) 0.0246(9) Uani 1 1 d . . .
H22A H 0.5651 1.1329 0.8012 0.037 Uiso 1 1 calc R . .
H22B H 0.5296 1.2114 0.8485 0.037 Uiso 1 1 calc R . .
H22C H 0.5313 1.0714 0.8548 0.037 Uiso 1 1 calc R . .
C23 C 0.6448(2) 1.1548(4) 0.97417(18) 0.0232(9) Uani 1 1 d . . .
C24 C 0.7214(3) 1.1858(4) 1.01496(19) 0.0303(10) Uani 1 1 d . . .
H24A H 0.7137 1.1870 1.0569 0.045 Uiso 1 1 calc R . .
H24B H 0.7388 1.2633 1.0039 0.045 Uiso 1 1 calc R . .
H24C H 0.7605 1.1268 1.0101 0.045 Uiso 1 1 calc R . .
C25 C 0.5843(3) 1.2486(4) 0.98166(19) 0.0348(11) Uani 1 1 d . . .
H25A H 0.5784 1.2530 1.0240 0.052 Uiso 1 1 calc R . .
H25B H 0.5345 1.2277 0.9570 0.052 Uiso 1 1 calc R . .
H25C H 0.6012 1.3250 0.9688 0.052 Uiso 1 1 calc R . .
C26 C 0.6160(3) 1.0361(4) 0.9938(2) 0.0360(11) Uani 1 1 d . . .
H26A H 0.6085 1.0411 1.0357 0.054 Uiso 1 1 calc R . .
H26B H 0.6543 0.9751 0.9900 0.054 Uiso 1 1 calc R . .
H26C H 0.5667 1.0163 0.9682 0.054 Uiso 1 1 calc R . .
C27 C 0.6612(3) 0.6740(4) 0.6773(2) 0.0364(12) Uani 1 1 d . . .
H27A H 0.6534 0.7489 0.6558 0.055 Uiso 1 1 calc R . .
H27B H 0.6260 0.6691 0.7065 0.055 Uiso 1 1 calc R . .
H27C H 0.6505 0.6091 0.6486 0.055 Uiso 1 1 calc R . .
C28 C 0.7782(3) 0.5198(4) 0.7604(2) 0.0321(11) Uani 1 1 d . . .
H28A H 0.7416 0.5152 0.7885 0.048 Uiso 1 1 calc R . .
H28B H 0.8312 0.5156 0.7828 0.048 Uiso 1 1 calc R . .
H28C H 0.7692 0.4542 0.7320 0.048 Uiso 1 1 calc R . .
C29 C 0.8318(3) 0.6588(4) 0.6608(2) 0.0327(11) Uani 1 1 d . . .
C30 C 0.8191(3) 0.7688(5) 0.6216(2) 0.0574(16) Uani 1 1 d . . .
H30A H 0.8535 0.7668 0.5918 0.086 Uiso 1 1 calc R . .
H30B H 0.8304 0.8387 0.6469 0.086 Uiso 1 1 calc R . .
H30C H 0.7651 0.7715 0.6010 0.086 Uiso 1 1 calc R . .
C31 C 0.9160(3) 0.6536(5) 0.6923(2) 0.0483(14) Uani 1 1 d . . .
H31A H 0.9499 0.6472 0.6622 0.073 Uiso 1 1 calc R . .
H31B H 0.9235 0.5851 0.7189 0.073 Uiso 1 1 calc R . .
H31C H 0.9287 0.7252 0.7160 0.073 Uiso 1 1 calc R . .
C32 C 0.8158(3) 0.5480(5) 0.6212(2) 0.0498(14) Uani 1 1 d . . .
H32A H 0.8518 0.5455 0.5926 0.075 Uiso 1 1 calc R . .
H32B H 0.7625 0.5504 0.5993 0.075 Uiso 1 1 calc R . .
H32C H 0.8229 0.4779 0.6467 0.075 Uiso 1 1 calc R . .
C33 C 0.6019(2) 0.7393(3) 0.88237(18) 0.0227(9) Uani 1 1 d . . .
C34 C 0.6618(2) 0.6740(3) 0.86557(19) 0.0252(9) Uani 1 1 d . . .
H34A H 0.6685 0.6726 0.8247 0.030 Uiso 1 1 calc R . .
C35 C 0.7120(3) 0.6107(4) 0.9085(2) 0.0305(11) Uani 1 1 d . . .
H35A H 0.7525 0.5659 0.8967 0.037 Uiso 1 1 calc R . .
C36 C 0.7032(3) 0.6128(4) 0.9678(2) 0.0346(11) Uani 1 1 d . . .
H36A H 0.7374 0.5692 0.9970 0.042 Uiso 1 1 calc R . .
C37 C 0.5929(3) 0.7414(4) 0.94246(19) 0.0295(10) Uani 1 1 d . . .
H37A H 0.5521 0.7853 0.9544 0.035 Uiso 1 1 calc R . .
C38 C 0.7463(2) 1.0870(4) 0.68373(18) 0.0224(9) Uani 1 1 d . . .
C39 C 0.7663(2) 1.1458(4) 0.73872(19) 0.0252(9) Uani 1 1 d . . .
H39A H 0.7309 1.1470 0.7661 0.030 Uiso 1 1 calc R . .
C40 C 0.8369(3) 1.2020(4) 0.7537(2) 0.0312(10) Uani 1 1 d . . .
H40A H 0.8496 1.2415 0.7911 0.037 Uiso 1 1 calc R . .
C41 C 0.7999(3) 1.0868(4) 0.6447(2) 0.0330(10) Uani 1 1 d . . .
H41A H 0.7875 1.0482 0.6070 0.040 Uiso 1 1 calc R . .
C42 C 0.8701(3) 1.1417(4) 0.6602(2) 0.0381(12) Uani 1 1 d . . .
H42A H 0.9063 1.1392 0.6334 0.046 Uiso 1 1 calc R . .
C43 C 0.8890(3) 1.2008(4) 0.7144(2) 0.0372(12) Uani 1 1 d . . .
H43A H 0.9373 1.2401 0.7244 0.045 Uiso 1 1 calc R . .
C44 C 0.6444(3) 0.6785(4) 0.9850(2) 0.0339(11) Uani 1 1 d . . .
H44A H 0.6390 0.6809 1.0260 0.041 Uiso 1 1 calc R . .
C1S C 0.9604(8) 0.3855(11) 0.9141(11) 0.303(13) Uani 1 1 d . . .
H1SA H 0.9347 0.4269 0.8781 0.455 Uiso 1 1 calc R . .
H1SB H 0.9320 0.3133 0.9193 0.455 Uiso 1 1 calc R . .
H1SC H 1.0135 0.3659 0.9096 0.455 Uiso 1 1 calc R . .
C2S C 0.9619(15) 0.4581(15) 0.9646(8) 0.299(13) Uani 1 1 d . . .
C3S C 0.9479(13) 0.5300(15) 1.0065(8) 0.108(7) Uani 0.50 1 d P . .

loop_
_atom_site_aniso_label
_atom_site_aniso_U_11
_atom_site_aniso_U_22
_atom_site_aniso_U_33
_atom_site_aniso_U_23
_atom_site_aniso_U_13
_atom_site_aniso_U_12
Lu1 0.01499(9) 0.01991(9) 0.01990(9) -0.00294(8) 0.00379(6) 0.00008(8)
Fe1 0.0145(3) 0.0197(3) 0.0254(3) 0.0006(3) 0.0027(2) 0.0003(2)
Si1 0.0164(6) 0.0182(6) 0.0202(6) -0.0020(5) 0.0029(4) 0.0006(5)
Si2 0.0239(7) 0.0276(7) 0.0317(7) -0.0063(5) 0.0056(5) 0.0021(5)
N1 0.0206(18) 0.0201(18) 0.0183(17) -0.0031(14) 0.0066(14) -0.0042(14)
N2 0.0145(17) 0.0290(19) 0.0183(17) 0.0007(15) 0.0036(14) -0.0022(14)
N3 0.0137(17) 0.0184(17) 0.0188(17) -0.0011(14) 0.0011(13) -0.0002(13)
N4 0.0187(18) 0.0212(18) 0.0208(18) 0.0005(14) 0.0058(14) 0.0010(14)
C1 0.024(2) 0.019(2) 0.027(2) -0.0031(17) 0.0075(18) -0.0067(17)
C2 0.025(2) 0.029(2) 0.034(3) 0.005(2) 0.013(2) -0.0062(19)
C3 0.019(2) 0.035(3) 0.040(3) -0.005(2) 0.010(2) -0.007(2)
C4 0.022(2) 0.037(3) 0.032(2) 0.000(2) 0.0049(19) -0.004(2)
C5 0.021(2) 0.026(2) 0.026(2) 0.0000(19) 0.0031(17) -0.0053(19)
C6 0.021(2) 0.072(4) 0.024(2) 0.012(2) -0.0045(19) -0.017(2)
C7 0.024(2) 0.039(3) 0.028(2) 0.000(2) 0.0008(19) -0.003(2)
C8 0.035(3) 0.051(3) 0.023(2) -0.001(2) 0.001(2) 0.001(2)
C9 0.028(2) 0.029(2) 0.022(2) 0.0058(18) 0.0100(19) 0.0042(19)
C10 0.019(2) 0.025(2) 0.020(2) 0.0030(17) 0.0099(17) 0.0023(17)
C11 0.018(2) 0.020(2) 0.018(2) -0.0040(16) 0.0046(16) -0.0030(16)
C12 0.023(2) 0.020(2) 0.020(2) -0.0011(18) 0.0073(16) 0.0011(18)
C13 0.024(2) 0.028(2) 0.024(2) 0.0043(19) -0.0024(18) 0.001(2)
C14 0.021(2) 0.026(2) 0.032(2) -0.0047(19) -0.0013(19) -0.0047(18)
C15 0.022(2) 0.019(2) 0.026(2) -0.0021(17) -0.0004(17) -0.0030(17)
C16 0.016(2) 0.020(2) 0.023(2) -0.0028(17) 0.0053(17) 0.0012(16)
C17 0.024(2) 0.017(2) 0.031(2) 0.0025(18) 0.0066(18) 0.0028(17)
C18 0.019(2) 0.031(3) 0.038(3) -0.003(2) 0.0009(19) 0.0095(19)
C19 0.018(2) 0.035(3) 0.041(3) -0.008(2) 0.012(2) -0.0022(19)
C20 0.022(2) 0.023(2) 0.032(2) 0.0016(18) 0.0140(18) -0.0003(18)
C21 0.027(2) 0.020(2) 0.028(2) 0.0006(18) 0.0050(19) -0.0002(18)
C22 0.023(2) 0.023(2) 0.028(2) -0.0014(18) 0.0044(18) 0.0017(18)
C23 0.024(2) 0.023(2) 0.022(2) -0.0018(18) 0.0046(18) -0.0016(18)
C24 0.035(3) 0.030(2) 0.025(2) 0.0000(19) 0.002(2) 0.000(2)
C25 0.030(3) 0.047(3) 0.029(2) -0.012(2) 0.009(2) 0.005(2)
C26 0.048(3) 0.035(3) 0.028(3) -0.002(2) 0.015(2) -0.006(2)
C27 0.032(3) 0.033(3) 0.043(3) -0.016(2) 0.003(2) -0.001(2)
C28 0.037(3) 0.025(2) 0.037(3) -0.002(2) 0.014(2) 0.001(2)
C29 0.030(3) 0.029(3) 0.039(3) 0.001(2) 0.006(2) 0.006(2)
C30 0.067(4) 0.054(4) 0.059(4) 0.023(3) 0.034(3) 0.012(3)
C31 0.028(3) 0.065(4) 0.052(3) -0.021(3) 0.010(2) 0.006(3)
C32 0.054(4) 0.058(4) 0.040(3) -0.016(3) 0.018(3) -0.001(3)
C33 0.020(2) 0.019(2) 0.031(2) -0.0007(18) 0.0090(18) -0.0040(17)
C34 0.028(2) 0.018(2) 0.030(2) 0.0024(18) 0.0066(19) -0.0035(18)
C35 0.028(2) 0.023(3) 0.041(3) 0.006(2) 0.010(2) -0.0009(18)
C36 0.039(3) 0.024(3) 0.037(3) 0.010(2) -0.002(2) -0.003(2)
C37 0.033(3) 0.026(2) 0.033(3) 0.002(2) 0.013(2) -0.008(2)
C38 0.020(2) 0.023(2) 0.024(2) 0.0076(19) 0.0058(17) 0.0052(18)
C39 0.025(2) 0.022(2) 0.029(2) 0.0033(19) 0.0064(19) -0.0010(18)
C40 0.032(3) 0.030(3) 0.031(3) 0.006(2) 0.006(2) -0.005(2)
C41 0.037(3) 0.037(3) 0.028(2) 0.004(2) 0.013(2) -0.001(2)
C42 0.033(3) 0.045(3) 0.042(3) 0.008(2) 0.022(2) -0.003(2)
C43 0.023(2) 0.037(3) 0.051(3) 0.014(2) 0.006(2) -0.006(2)
C44 0.043(3) 0.034(3) 0.026(2) 0.003(2) 0.010(2) -0.014(2)
C1S 0.149(12) 0.113(10) 0.60(4) -0.145(16) -0.058(17) 0.008(9)
C2S 0.52(4) 0.157(15) 0.169(17) 0.033(13) -0.09(2) 0.12(2)
C3S 0.194(19) 0.068(11) 0.045(9) 0.016(8) -0.031(11) -0.027(12)

loop_
_atom_type_symbol
_atom_type_description
_atom_type_scat_dispersion_real
_atom_type_scat_dispersion_imag
_atom_type_scat_source
C C 0.0033 0.0016 'International Tables Vol C Tables 4.2.6.8 and 6.1.1.4'
H H 0.0000 0.0000 'International Tables Vol C Tables 4.2.6.8 and 6.1.1.4'
N N 0.0061 0.0033 'International Tables Vol C Tables 4.2.6.8 and 6.1.1.4'
Si Si 0.0817 0.0704 'International Tables Vol C Tables 4.2.6.8 and 6.1.1.4'
Fe Fe 0.3463 0.8444 'International Tables Vol C Tables 4.2.6.8 and 6.1.1.4'
Lu Lu -0.4720 5.8584 'International Tables Vol C Tables 4.2.6.8 and 6.1.1.4'

loop_
_geom_angle_atom_site_label_1
_geom_angle_atom_site_label_2
_geom_angle_atom_site_label_3
_geom_angle
_geom_angle_site_symmetry_1
_geom_angle_site_symmetry_3
_geom_angle_publ_flag
N3 Lu1 N4 137.37(12) . . ?
N3 Lu1 N2 112.82(12) . . ?
N4 Lu1 N2 103.50(12) . . ?
N3 Lu1 N1 96.63(11) . . ?
N4 Lu1 N1 115.65(12) . . ?
N2 Lu1 N1 72.24(11) . . ?
N3 Lu1 C11 29.24(11) . . ?
N4 Lu1 C11 108.12(12) . . ?
N2 Lu1 C11 135.18(12) . . ?
N1 Lu1 C11 118.56(11) . . ?
N3 Lu1 C16 108.92(11) . . ?
N4 Lu1 C16 28.83(11) . . ?
N2 Lu1 C16 123.10(11) . . ?
N1 Lu1 C16 137.94(11) . . ?
C11 Lu1 C16 79.78(11) . . ?
N3 Lu1 Fe1 68.94(8) . . ?
N4 Lu1 Fe1 68.58(9) . . ?
N2 Lu1 Fe1 144.01(8) . . ?
N1 Lu1 Fe1 143.54(8) . . ?
C11 Lu1 Fe1 39.82(8) . . ?
C16 Lu1 Fe1 39.99(8) . . ?
C14 Fe1 C18 109.65(18) . . ?
C14 Fe1 C13 40.90(16) . . ?
C18 Fe1 C13 100.82(18) . . ?
C14 Fe1 C19 101.96(18) . . ?
C18 Fe1 C19 41.07(17) . . ?
C13 Fe1 C19 122.13(18) . . ?
C14 Fe1 C17 144.75(17) . . ?
C18 Fe1 C17 40.55(16) . . ?
C13 Fe1 C17 114.31(17) . . ?
C19 Fe1 C17 68.09(17) . . ?
C14 Fe1 C12 68.26(16) . . ?
C18 Fe1 C12 125.26(17) . . ?
C13 Fe1 C12 40.23(15) . . ?
C19 Fe1 C12 161.21(17) . . ?
C17 Fe1 C12 110.08(16) . . ?
C14 Fe1 C15 40.62(15) . . ?
C18 Fe1 C15 145.38(17) . . ?
C13 Fe1 C15 68.21(17) . . ?
C19 Fe1 C15 115.72(17) . . ?
C17 Fe1 C15 173.94(16) . . ?
C12 Fe1 C15 67.96(16) . . ?
C14 Fe1 C20 127.14(17) . . ?
C18 Fe1 C20 68.30(17) . . ?
C13 Fe1 C20 161.77(17) . . ?
C19 Fe1 C20 40.28(17) . . ?
C17 Fe1 C20 67.54(16) . . ?
C12 Fe1 C20 157.89(16) . . ?
C15 Fe1 C20 111.95(16) . . ?
C14 Fe1 C11 67.69(16) . . ?
C18 Fe1 C11 165.76(17) . . ?
C13 Fe1 C11 67.69(16) . . ?
C19 Fe1 C11 152.21(17) . . ?
C17 Fe1 C11 135.09(16) . . ?
C12 Fe1 C11 40.51(15) . . ?
C15 Fe1 C11 39.83(14) . . ?
C20 Fe1 C11 124.98(16) . . ?
C14 Fe1 C16 167.09(16) . . ?
C18 Fe1 C16 67.82(16) . . ?
C13 Fe1 C16 150.97(16) . . ?
C19 Fe1 C16 67.51(16) . . ?
C17 Fe1 C16 39.94(15) . . ?
C12 Fe1 C16 123.98(16) . . ?
C15 Fe1 C16 135.91(15) . . ?
C20 Fe1 C16 39.96(15) . . ?
C11 Fe1 C16 117.98(15) . . ?
C14 Fe1 Lu1 124.59(12) . . ?
C18 Fe1 Lu1 125.75(13) . . ?
C13 Fe1 Lu1 119.53(12) . . ?
C19 Fe1 Lu1 118.34(13) . . ?
C17 Fe1 Lu1 87.87(11) . . ?
C12 Fe1 Lu1 79.72(11) . . ?
C15 Fe1 Lu1 86.14(11) . . ?
C20 Fe1 Lu1 78.23(12) . . ?
C11 Fe1 Lu1 58.80(10) . . ?
C16 Fe1 Lu1 59.21(10) . . ?
N3 Si1 C22 106.35(17) . . ?
N3 Si1 C21 111.81(17) . . ?
C22 Si1 C21 108.85(19) . . ?
N3 Si1 C23 113.89(17) . . ?
C22 Si1 C23 109.51(19) . . ?
C21 Si1 C23 106.36(18) . . ?
N4 Si2 C27 106.04(18) . . ?
N4 Si2 C29 113.72(19) . . ?
C27 Si2 C29 109.6(2) . . ?
N4 Si2 C28 112.21(18) . . ?
C27 Si2 C28 109.2(2) . . ?
C29 Si2 C28 106.0(2) . . ?
C1 N1 C5 118.3(3) . . ?
C1 N1 Lu1 124.0(3) . . ?
C5 N1 Lu1 115.7(2) . . ?
C10 N2 C6 115.5(3) . . ?
C10 N2 Lu1 124.9(3) . . ?
C6 N2 Lu1 118.4(3) . . ?
C11 N3 Si1 119.9(2) . . ?
C11 N3 Lu1 102.1(2) . . ?
Si1 N3 Lu1 136.26(17) . . ?
C16 N4 Si2 121.2(3) . . ?
C16 N4 Lu1 102.6(2) . . ?
Si2 N4 Lu1 135.05(18) . . ?
N1 C1 C2 121.6(4) . . ?
N1 C1 C33 116.9(3) . . ?
C2 C1 C33 121.4(4) . . ?
C3 C2 C1 119.6(4) . . ?
C3 C2 H2A 120.2 . . ?
C1 C2 H2A 120.2 . . ?
C4 C3 C2 119.5(4) . . ?
C4 C3 H3A 120.3 . . ?
C2 C3 H3A 120.3 . . ?
C3 C4 C5 119.9(4) . . ?
C3 C4 H4A 120.1 . . ?
C5 C4 H4A 120.1 . . ?
N1 C5 C4 121.1(4) . . ?
N1 C5 C6 116.5(4) . . ?
C4 C5 C6 122.3(4) . . ?
C7 C6 N2 120.3(4) . . ?
C7 C6 C5 119.5(4) . . ?
N2 C6 C5 115.5(4) . . ?
C8 C7 C6 119.9(4) . . ?
C8 C7 H7A 120.1 . . ?
C6 C7 H7A 120.1 . . ?
C7 C8 C9 119.1(4) . . ?
C7 C8 H8A 120.5 . . ?
C9 C8 H8A 120.5 . . ?
C10 C9 C8 119.2(4) . . ?
C10 C9 H9A 120.4 . . ?
C8 C9 H9A 120.4 . . ?
C9 C10 N2 123.6(4) . . ?
C9 C10 C38 120.9(4) . . ?
N2 C10 C38 115.5(3) . . ?
N3 C11 C15 127.3(3) . . ?
N3 C11 C12 126.0(3) . . ?
C15 C11 C12 106.8(3) . . ?
N3 C11 Fe1 129.7(3) . . ?
C15 C11 Fe1 68.1(2) . . ?
C12 C11 Fe1 67.7(2) . . ?
N3 C11 Lu1 48.70(17) . . ?
C15 C11 Lu1 119.8(3) . . ?
C12 C11 Lu1 107.3(2) . . ?
Fe1 C11 Lu1 81.38(12) . . ?
C13 C12 C11 108.2(4) . . ?
C13 C12 Fe1 68.9(2) . . ?
C11 C12 Fe1 71.8(2) . . ?
C13 C12 H12A 125.9 . . ?
C11 C12 H12A 125.9 . . ?
Fe1 C12 H12A 125.9 . . ?
C12 C13 C14 108.5(4) . . ?
C12 C13 Fe1 70.9(2) . . ?
C14 C13 Fe1 69.5(2) . . ?
C12 C13 H13A 125.7 . . ?
C14 C13 H13A 125.7 . . ?
Fe1 C13 H13A 125.7 . . ?
C13 C14 C15 107.8(4) . . ?
C13 C14 Fe1 69.6(2) . . ?
C15 C14 Fe1 70.8(2) . . ?
C13 C14 H14A 126.1 . . ?
C15 C14 H14A 126.1 . . ?
Fe1 C14 H14A 126.1 . . ?
C14 C15 C11 108.6(4) . . ?
C14 C15 Fe1 68.6(2) . . ?
C11 C15 Fe1 72.1(2) . . ?
C14 C15 H15A 125.7 . . ?
C11 C15 H15A 125.7 . . ?
Fe1 C15 H15A 125.7 . . ?
N4 C16 C17 128.1(4) . . ?
N4 C16 C20 125.8(4) . . ?
C17 C16 C20 106.1(3) . . ?
N4 C16 Fe1 128.7(3) . . ?
C17 C16 Fe1 67.0(2) . . ?
C20 C16 Fe1 67.7(2) . . ?
N4 C16 Lu1 48.55(17) . . ?
C17 C16 Lu1 121.5(3) . . ?
C20 C16 Lu1 104.6(2) . . ?
Fe1 C16 Lu1 80.80(12) . . ?
C18 C17 C16 109.7(4) . . ?
C18 C17 Fe1 69.3(2) . . ?
C16 C17 Fe1 73.1(2) . . ?
C18 C17 H17A 125.2 . . ?
C16 C17 H17A 125.2 . . ?
Fe1 C17 H17A 125.2 . . ?
C17 C18 C19 107.1(4) . . ?
C17 C18 Fe1 70.2(2) . . ?
C19 C18 Fe1 69.5(2) . . ?
C17 C18 H18A 126.5 . . ?
C19 C18 H18A 126.5 . . ?
Fe1 C18 H18A 126.5 . . ?
C20 C19 C18 108.3(4) . . ?
C20 C19 Fe1 71.0(2) . . ?
C18 C19 Fe1 69.4(2) . . ?
C20 C19 H19A 125.9 . . ?
C18 C19 H19A 125.9 . . ?
Fe1 C19 H19A 125.9 . . ?
C19 C20 C16 108.8(4) . . ?
C19 C20 Fe1 68.7(2) . . ?
C16 C20 Fe1 72.3(2) . . ?
C19 C20 H20A 125.6 . . ?
C16 C20 H20A 125.6 . . ?
Fe1 C20 H20A 125.6 . . ?
Si1 C21 H21A 109.5 . . ?
Si1 C21 H21B 109.5 . . ?
H21A C21 H21B 109.5 . . ?
Si1 C21 H21C 109.5 . . ?
H21A C21 H21C 109.5 . . ?
H21B C21 H21C 109.5 . . ?
Si1 C22 H22A 109.5 . . ?
Si1 C22 H22B 109.5 . . ?
H22A C22 H22B 109.5 . . ?
Si1 C22 H22C 109.5 . . ?
H22A C22 H22C 109.5 . . ?
H22B C22 H22C 109.5 . . ?
C24 C23 C26 109.1(3) . . ?
C24 C23 C25 108.9(3) . . ?
C26 C23 C25 108.2(3) . . ?
C24 C23 Si1 111.4(3) . . ?
C26 C23 Si1 110.3(3) . . ?
C25 C23 Si1 108.9(3) . . ?
C23 C24 H24A 109.5 . . ?
C23 C24 H24B 109.5 . . ?
H24A C24 H24B 109.5 . . ?
C23 C24 H24C 109.5 . . ?
H24A C24 H24C 109.5 . . ?
H24B C24 H24C 109.5 . . ?
C23 C25 H25A 109.5 . . ?
C23 C25 H25B 109.5 . . ?
H25A C25 H25B 109.5 . . ?
C23 C25 H25C 109.5 . . ?
H25A C25 H25C 109.5 . . ?
H25B C25 H25C 109.5 . . ?
C23 C26 H26A 109.5 . . ?
C23 C26 H26B 109.5 . . ?
H26A C26 H26B 109.5 . . ?
C23 C26 H26C 109.5 . . ?
H26A C26 H26C 109.5 . . ?
H26B C26 H26C 109.5 . . ?
Si2 C27 H27A 109.5 . . ?
Si2 C27 H27B 109.5 . . ?
H27A C27 H27B 109.5 . . ?
Si2 C27 H27C 109.5 . . ?
H27A C27 H27C 109.5 . . ?
H27B C27 H27C 109.5 . . ?
Si2 C28 H28A 109.5 . . ?
Si2 C28 H28B 109.5 . . ?
H28A C28 H28B 109.5 . . ?
Si2 C28 H28C 109.5 . . ?
H28A C28 H28C 109.5 . . ?
H28B C28 H28C 109.5 . . ?
C31 C29 C30 109.6(4) . . ?
C31 C29 C32 107.7(4) . . ?
C30 C29 C32 109.9(4) . . ?
C31 C29 Si2 110.8(3) . . ?
C30 C29 Si2 108.7(3) . . ?
C32 C29 Si2 110.2(3) . . ?
C29 C30 H30A 109.5 . . ?
C29 C30 H30B 109.5 . . ?
H30A C30 H30B 109.5 . . ?
C29 C30 H30C 109.5 . . ?
H30A C30 H30C 109.5 . . ?
H30B C30 H30C 109.5 . . ?
C29 C31 H31A 109.5 . . ?
C29 C31 H31B 109.5 . . ?
H31A C31 H31B 109.5 . . ?
C29 C31 H31C 109.5 . . ?
H31A C31 H31C 109.5 . . ?
H31B C31 H31C 109.5 . . ?
C29 C32 H32A 109.5 . . ?
C29 C32 H32B 109.5 . . ?
H32A C32 H32B 109.5 . . ?
C29 C32 H32C 109.5 . . ?
H32A C32 H32C 109.5 . . ?
H32B C32 H32C 109.5 . . ?
C37 C33 C34 119.5(4) . . ?
C37 C33 C1 119.9(4) . . ?
C34 C33 C1 120.6(4) . . ?
C35 C34 C33 120.2(4) . . ?
C35 C34 H34A 119.9 . . ?
C33 C34 H34A 119.9 . . ?
C36 C35 C34 120.4(4) . . ?
C36 C35 H35A 119.8 . . ?
C34 C35 H35A 119.8 . . ?
C35 C36 C44 119.8(4) . . ?
C35 C36 H36A 120.1 . . ?
C44 C36 H36A 120.1 . . ?
C33 C37 C44 119.5(4) . . ?
C33 C37 H37A 120.2 . . ?
C44 C37 H37A 120.2 . . ?
C41 C38 C39 117.9(4) . . ?
C41 C38 C10 121.5(4) . . ?
C39 C38 C10 120.3(4) . . ?
C40 C39 C38 120.9(4) . . ?
C40 C39 H39A 119.5 . . ?
C38 C39 H39A 119.5 . . ?
C43 C40 C39 120.2(4) . . ?
C43 C40 H40A 119.9 . . ?
C39 C40 H40A 119.9 . . ?
C42 C41 C38 120.8(4) . . ?
C42 C41 H41A 119.6 . . ?
C38 C41 H41A 119.6 . . ?
C41 C42 C43 120.8(4) . . ?
C41 C42 H42A 119.6 . . ?
C43 C42 H42A 119.6 . . ?
C40 C43 C42 119.3(4) . . ?
C40 C43 H43A 120.3 . . ?
C42 C43 H43A 120.3 . . ?
C36 C44 C37 120.7(4) . . ?
C36 C44 H44A 119.7 . . ?
C37 C44 H44A 119.7 . . ?
C2S C1S H1SA 109.5 . . ?
C2S C1S H1SB 109.5 . . ?
H1SA C1S H1SB 109.5 . . ?
C2S C1S H1SC 109.5 . . ?
H1SA C1S H1SC 109.5 . . ?
H1SB C1S H1SC 109.5 . . ?
C3S C2S C1S 168(3) . . ?
C3S C2S C3S 87(2) . 3_767 ?
C1S C2S C3S 105(2) . 3_767 ?
C2S C3S C2S 93(2) . 3_767 ?
C2S C3S C3S 52.7(15) . 3_767 ?
C2S C3S C3S 40.2(10) 3_767 3_767 ?

loop_
_geom_bond_atom_site_label_1
_geom_bond_atom_site_label_2
_geom_bond_distance
_geom_bond_site_symmetry_2
_geom_bond_publ_flag
Lu1 N3 2.174(3) . ?
Lu1 N4 2.186(3) . ?
Lu1 N2 2.248(3) . ?
Lu1 N1 2.340(3) . ?
Lu1 C11 2.830(4) . ?
Lu1 C16 2.847(4) . ?
Lu1 Fe1 3.2710(7) . ?
Fe1 C14 2.035(4) . ?
Fe1 C18 2.036(4) . ?
Fe1 C13 2.036(4) . ?
Fe1 C19 2.038(4) . ?
Fe1 C17 2.049(4) . ?
Fe1 C12 2.063(4) . ?
Fe1 C15 2.065(4) . ?
Fe1 C20 2.069(4) . ?
Fe1 C11 2.118(4) . ?
Fe1 C16 2.129(4) . ?
Si1 N3 1.720(3) . ?
Si1 C22 1.864(4) . ?
Si1 C21 1.889(4) . ?
Si1 C23 1.909(4) . ?
Si2 N4 1.719(3) . ?
Si2 C27 1.879(5) . ?
Si2 C29 1.896(5) . ?
Si2 C28 1.899(4) . ?
N1 C1 1.366(5) . ?
N1 C5 1.373(5) . ?
N2 C10 1.380(5) . ?
N2 C6 1.410(5) . ?
N3 C11 1.414(5) . ?
N4 C16 1.407(5) . ?
C1 C2 1.387(5) . ?
C1 C33 1.485(6) . ?
C2 C3 1.384(6) . ?
C2 H2A 0.9500 . ?
C3 C4 1.367(6) . ?
C3 H3A 0.9500 . ?
C4 C5 1.397(6) . ?
C4 H4A 0.9500 . ?
C5 C6 1.468(6) . ?
C6 C7 1.409(6) . ?
C7 C8 1.368(6) . ?
C7 H7A 0.9500 . ?
C8 C9 1.413(6) . ?
C8 H8A 0.9500 . ?
C9 C10 1.363(5) . ?
C9 H9A 0.9500 . ?
C10 C38 1.486(6) . ?
C11 C15 1.426(5) . ?
C11 C12 1.448(5) . ?
C12 C13 1.410(5) . ?
C12 H12A 1.0000 . ?
C13 C14 1.423(6) . ?
C13 H13A 1.0000 . ?
C14 C15 1.423(5) . ?
C14 H14A 1.0000 . ?
C15 H15A 1.0000 . ?
C16 C17 1.429(5) . ?
C16 C20 1.435(5) . ?
C17 C18 1.416(6) . ?
C17 H17A 1.0000 . ?
C18 C19 1.429(6) . ?
C18 H18A 1.0000 . ?
C19 C20 1.414(6) . ?
C19 H19A 1.0000 . ?
C20 H20A 1.0000 . ?
C21 H21A 0.9800 . ?
C21 H21B 0.9800 . ?
C21 H21C 0.9800 . ?
C22 H22A 0.9800 . ?
C22 H22B 0.9800 . ?
C22 H22C 0.9800 . ?
C23 C24 1.533(6) . ?
C23 C26 1.535(6) . ?
C23 C25 1.536(6) . ?
C24 H24A 0.9800 . ?
C24 H24B 0.9800 . ?
C24 H24C 0.9800 . ?
C25 H25A 0.9800 . ?
C25 H25B 0.9800 . ?
C25 H25C 0.9800 . ?
C26 H26A 0.9800 . ?
C26 H26B 0.9800 . ?
C26 H26C 0.9800 . ?
C27 H27A 0.9800 . ?
C27 H27B 0.9800 . ?
C27 H27C 0.9800 . ?
C28 H28A 0.9800 . ?
C28 H28B 0.9800 . ?
C28 H28C 0.9800 . ?
C29 C31 1.526(6) . ?
C29 C30 1.528(6) . ?
C29 C32 1.543(6) . ?
C30 H30A 0.9800 . ?
C30 H30B 0.9800 . ?
C30 H30C 0.9800 . ?
C31 H31A 0.9800 . ?
C31 H31B 0.9800 . ?
C31 H31C 0.9800 . ?
C32 H32A 0.9800 . ?
C32 H32B 0.9800 . ?
C32 H32C 0.9800 . ?
C33 C37 1.394(5) . ?
C33 C34 1.394(5) . ?
C34 C35 1.392(6) . ?
C34 H34A 0.9500 . ?
C35 C36 1.377(6) . ?
C35 H35A 0.9500 . ?
C36 C44 1.382(6) . ?
C36 H36A 0.9500 . ?
C37 C44 1.397(6) . ?
C37 H37A 0.9500 . ?
C38 C41 1.396(6) . ?
C38 C39 1.402(6) . ?
C39 C40 1.384(6) . ?
C39 H39A 0.9500 . ?
C40 C43 1.378(6) . ?
C40 H40A 0.9500 . ?
C41 C42 1.372(6) . ?
C41 H41A 0.9500 . ?
C42 C43 1.388(7) . ?
C42 H42A 0.9500 . ?
C43 H43A 0.9500 . ?
C44 H44A 0.9500 . ?
C1S C2S 1.41(2) . ?
C1S H1SA 0.9800 . ?
C1S H1SB 0.9800 . ?
C1S H1SC 0.9800 . ?
C2S C3S 1.31(2) . ?
C2S C3S 1.61(3) 3_767 ?
C3S C2S 1.61(3) 3_767 ?
C3S C3S 2.02(5) 3_767 ?
